data_7249110
loop_
_publ_author_name
'Hoser, Anna'
'Zwolenik, Aleksandra'
'Makal, Anna'

_publ_section_title
;
 On the importance of low-frequency modes in predicting pressure-induced
 phase transitions.
;
_journal_issue 31
_journal_name_full 'Physical chemistry chemical physics : PCCP'
_journal_page_first 20745
_journal_page_last 20749
_journal_paper_doi 10.1039/d4cp02368d
_journal_volume 26
_journal_year 2024
_chemical_formula_moiety 'C20 H14 O2'
_chemical_formula_sum 'C20 H14 O2'
_chemical_formula_weight 286.31
_space_group_crystal_system monoclinic
_space_group_IT_number 14
_space_group_name_Hall '-P 2yn'
_space_group_name_H-M_alt 'P 1 21/n 1'
_atom_sites_solution_hydrogens geom
_audit_creation_date 2024-01-27
_audit_creation_method
;
Olex2 1.5-alpha
(compiled 2023.11.24 svn.r209d9fb for OlexSys, GUI svn.r6869)
;
_audit_update_record
;
2024-02-13 deposited with the CCDC.	2024-07-24 downloaded from the CCDC.
;
_cell_angle_alpha 90
_cell_angle_beta 101.4(5)
_cell_angle_gamma 90
_cell_formula_units_Z 2
_cell_length_a 9.03(4)
_cell_length_b 7.104(4)
_cell_length_c 9.88(4)
_cell_measurement_reflns_used 490
_cell_measurement_temperature 290.4(4)
_cell_measurement_theta_max 26.3800
_cell_measurement_theta_min 2.7510
_cell_volume 621(4)
_computing_cell_refinement 'CrysAlisPro 1.171.42.49 (Rigaku OD, 2022)'
_computing_data_collection 'CrysAlisPro 1.171.42.49 (Rigaku OD, 2022)'
_computing_data_reduction 'CrysAlisPro 1.171.42.49 (Rigaku OD, 2022)'
_computing_molecular_graphics 'Olex2 1.5-alpha (Dolomanov et al., 2009)'
_computing_publication_material 'Olex2 1.5-alpha (Dolomanov et al., 2009)'
_computing_structure_refinement 'SHELXL 2013/2 (Sheldrick, 2015)'
_computing_structure_solution 'SHELXT 2018/2 (Sheldrick, 2018)'
_diffrn_ambient_pressure 1760000
_diffrn_ambient_temperature 290.15
_diffrn_crystal_treatment 'pressurized slowly/rapidly in paratone oil as a hydrostatic medium'
_diffrn_detector_area_resol_mean 5.2195
_diffrn_detector_type Atlas
_diffrn_measured_fraction_theta_full 0.381
_diffrn_measured_fraction_theta_max 0.370
_diffrn_measurement_details
;
List of Runs (angles in degrees, time in seconds):

  # Type    Start    End  Width  t~exp~   \w     \q     \k     \f   Frames
#--------------------------------------------------------------------------
  1  \w    -15.00  23.00   1.00  120.00    --    9.85  39.00 -12.00   38
  2  \w     -3.00  35.00   1.00  120.00    --    9.85   0.00   0.00   38
  3  \w    -20.00   9.00   1.00  120.00    --    9.85  67.00 157.00   29
  4  \w      1.00  28.00   1.00  120.00    --    9.85 -26.00-172.00   27
  5  \w    -15.00  35.00   1.00  120.00    --    9.85 -26.00   7.00   50
  6  \w     22.00  59.00   1.00  120.00    --    9.85-114.00  45.00   37
  7  \w    -40.00 -15.00   1.00  120.00    --    9.85 114.00 135.00   25
  8  \w    -31.00  -5.00   1.00  120.00    --    9.85   0.00-150.00   26
  9  \w    -36.00 -10.00   1.00  120.00    --  -11.80  39.00 -12.00   26
 10  \w    -61.00 -36.00   1.00  120.00    --  -11.80 114.00 -45.00   25
 11  \w    -19.00   6.00   1.00  120.00    --  -11.80 -39.00-167.00   25
;
_diffrn_measurement_device 'four-circle diffractometer'
_diffrn_measurement_device_type 'SuperNova, Dual, Cu at home/near, Atlas'
_diffrn_measurement_method '\w scans'
_diffrn_measurement_specimen_support 'Diamond Anvil Cell, effective opening angle of 40 deg.'
_diffrn_radiation_type MoK\a
_diffrn_radiation_wavelength 0.71073
_diffrn_reflns_av_R_equivalents 0.1797
_diffrn_reflns_av_unetI/netI 0.1416
_diffrn_reflns_Laue_measured_fraction_full 0.381
_diffrn_reflns_Laue_measured_fraction_max 0.370
_diffrn_reflns_limit_h_max 9
_diffrn_reflns_limit_h_min -9
_diffrn_reflns_limit_k_max 8
_diffrn_reflns_limit_k_min -8
_diffrn_reflns_limit_l_max 10
_diffrn_reflns_limit_l_min -10
_diffrn_reflns_number 2014
_diffrn_reflns_point_group_measured_fraction_full 0.381
_diffrn_reflns_point_group_measured_fraction_max 0.370
_diffrn_reflns_theta_full 25.242
_diffrn_reflns_theta_max 26.237
_diffrn_reflns_theta_min 2.794
_exptl_absorpt_coefficient_mu 0.098
_exptl_absorpt_correction_T_max 0.94197
_exptl_absorpt_correction_T_min 0.94197
_exptl_absorpt_correction_type multi-scan
_exptl_absorpt_process_details
;
CrysAlisPro 1.171.42.49 (Rigaku Oxford Diffraction, 2022)
Spherical absorption correction
using equivalent radius and absorption coefficient.
Empirical absorption correction using spherical harmonics,
implemented in SCALE3 ABSPACK scaling algorithm.
;
_exptl_crystal_colour 'clear yellow'
_exptl_crystal_colour_lustre clear
_exptl_crystal_colour_primary yellow
_exptl_crystal_density_diffrn 1.531
_exptl_crystal_description plate
_exptl_crystal_F_000 300
_exptl_crystal_preparation 'Mounted in a Diamond-Anvil Cell using paratone oil as pressure medium.,Luminescent'
_exptl_crystal_pressure_history 'Pressurized to 1.76 GPa.'
_exptl_crystal_recrystallization_method 'Re-crystallisation from solvent'
_exptl_crystal_size_max 0.28
_exptl_crystal_size_mid 0.21
_exptl_crystal_size_min 0.09
_exptl_crystal_size_rad 0.400
_refine_diff_density_max 0.225
_refine_diff_density_min -0.261
_refine_diff_density_rms 0.071
_refine_ls_extinction_coef 0.02(3)
_refine_ls_extinction_expression Fc^*^=kFc[1+0.001xFc^2^\l^3^/sin(2\q)]^-1/4^
_refine_ls_extinction_method SHELXL
_refine_ls_goodness_of_fit_ref 1.136
_refine_ls_hydrogen_treatment constr
_refine_ls_matrix_type full
_refine_ls_number_parameters 102
_refine_ls_number_reflns 462
_refine_ls_number_restraints 78
_refine_ls_restrained_S_all 1.049
_refine_ls_R_factor_all 0.2367
_refine_ls_R_factor_gt 0.1269
_refine_ls_shift/su_max 0.000
_refine_ls_shift/su_mean 0.000
_refine_ls_structure_factor_coef Fsqd
_refine_ls_weighting_details
;
 w=1/[\s^2^(Fo^2^)+(0.2000P)^2^]
 where P=(Fo^2^+2Fc^2^)/3
;
_refine_ls_weighting_scheme calc
_refine_ls_wR_factor_gt 0.3051
_refine_ls_wR_factor_ref 0.3888
_reflns_Friedel_coverage 0.000
_reflns_number_gt 195
_reflns_number_total 462
_reflns_threshold_expression 'I > 2\s(I)'
_cod_data_source_file d4cp02368d2.cif
_cod_data_source_block 2papa_1p8gpa
_cod_depositor_comments 'Adding full bibliography for 7249110--7249118.cif.'
_cod_database_code 7249110
_shelxl_version_number 2013-2
_shelx_space_group_comment
;
The symmetry employed for this shelxl refinement is uniquely defined
by the following loop, which should always be used as a source of
symmetry information in preference to the above space-group names.
They are only intended as comments.
;
_shelx_estimated_absorpt_t_max 0.991
_shelx_estimated_absorpt_t_min 0.973
_olex2_refinement_description
;
1. Fixed Uiso
 At 1.2 times of:
  All C(H) groups
 At 1.5 times of:
  All C(H,H,H) groups
2. Rigid body (RIGU) restrains
 All non-hydrogen atoms
 with sigma for 1-2 distances of 0.01 and sigma for 1-3 distances of 0.01
3.a Aromatic/amide H refined with riding coordinates:
 C10(H10), C11(H11), C13(H13), C14(H14)
3.b Idealised Me refined as rotating group:
 C18(H18A,H18B,H18C)
;
_olex2_submission_special_instructions 'No special instructions were received'
_oxdiff_exptl_absorpt_empirical_details
;
Empirical correction (ABSPACK) includes:
- Absorption correction using spherical harmonics
- Frame scaling
;

loop_
_space_group_symop_operation_xyz
'x, y, z'
'-x+1/2, y+1/2, -z+1/2'
'-x, -y, -z'
'x-1/2, -y-1/2, z-1/2'

loop_
_atom_site_label
_atom_site_type_symbol
_atom_site_fract_x
_atom_site_fract_y
_atom_site_fract_z
_atom_site_U_iso_or_equiv
_atom_site_adp_type
_atom_site_occupancy
_atom_site_site_symmetry_order
_atom_site_calc_flag
_atom_site_refinement_flags_posn
_atom_site_refinement_flags_adp
_atom_site_refinement_flags_occupancy
_atom_site_disorder_assembly
_atom_site_disorder_group
O1 O 0.642(3) 0.337(2) 0.069(3) 0.075(11) Uani 1 1 d . U . . .
C17 C 0.745(5) 0.395(3) 0.157(5) 0.057(11) Uani 1 1 d . U . . .
C18 C 0.901(3) 0.452(2) 0.125(3) 0.069(14) Uani 1 1 d . U . . .
H18A H 0.9799 0.3375 0.1517 0.104 Uiso 1 1 calc R U . . .
H18B H 0.9427 0.5758 0.1849 0.104 Uiso 1 1 calc R U . . .
H18C H 0.8879 0.4839 0.0160 0.104 Uiso 1 1 calc R U . . .
C1 C 0.710(4) 0.407(2) 0.291(4) 0.053(11) Uani 1 1 d . U . . .
C2 C 0.586(4) 0.469(2) 0.340(4) 0.056(12) Uani 1 1 d . U . . .
C10 C 0.440(4) 0.513(2) 0.234(4) 0.060(12) Uani 1 1 d . U . . .
H10 H 0.4394 0.4941 0.1253 0.072 Uiso 1 1 calc R U . . .
C11 C 0.680(4) 0.4299(18) 0.728(3) 0.097(15) Uani 1 1 d . U . . .
H11 H 0.7737 0.3831 0.8054 0.116 Uiso 1 1 calc R U . . .
C12 C 0.693(5) 0.426(3) 0.584(5) 0.069(13) Uani 1 1 d . U . . .
C13 C 0.838(4) 0.3737(19) 0.549(3) 0.065(11) Uani 1 1 d . U . . .
H13 H 0.9340 0.3331 0.6274 0.078 Uiso 1 1 calc R U . . .
C14 C 0.846(4) 0.380(2) 0.409(4) 0.051(12) Uani 1 1 d . U . . .
H14 H 0.9552 0.3638 0.3828 0.062 Uiso 1 1 calc R U . . .
C15 C 0.567(5) 0.469(2) 0.477(4) 0.062(12) Uani 1 1 d . U . . .

loop_
_atom_site_aniso_label
_atom_site_aniso_U_11
_atom_site_aniso_U_22
_atom_site_aniso_U_33
_atom_site_aniso_U_23
_atom_site_aniso_U_13
_atom_site_aniso_U_12
O1 0.08(3) 0.064(9) 0.09(2) -0.008(9) 0.05(2) -0.016(9)
C17 0.05(2) 0.044(10) 0.09(2) 0.006(10) 0.05(2) 0.005(10)
C18 0.07(3) 0.070(10) 0.09(3) 0.007(11) 0.06(3) 0.003(11)
C1 0.05(2) 0.043(7) 0.08(2) -0.013(10) 0.04(2) -0.017(10)
C2 0.04(2) 0.056(9) 0.09(2) -0.009(10) 0.05(2) -0.014(10)
C10 0.06(3) 0.043(8) 0.09(3) 0.010(11) 0.04(2) -0.002(11)
C11 0.19(3) 0.041(8) 0.09(3) 0.000(10) 0.10(3) 0.001(12)
C12 0.07(3) 0.061(11) 0.09(3) -0.009(12) 0.06(2) -0.010(12)
C13 0.09(2) 0.045(8) 0.07(2) -0.019(9) 0.05(2) -0.007(9)
C14 0.04(2) 0.047(8) 0.08(2) -0.001(11) 0.04(2) -0.004(11)
C15 0.09(3) 0.034(9) 0.09(2) -0.017(10) 0.06(2) -0.016(11)

loop_
_atom_type_symbol
_atom_type_description
_atom_type_scat_dispersion_real
_atom_type_scat_dispersion_imag
_atom_type_scat_source
C C 0.0033 0.0016 'International Tables Vol C Tables 4.2.6.8 and 6.1.1.4'
H H 0.0000 0.0000 'International Tables Vol C Tables 4.2.6.8 and 6.1.1.4'
O O 0.0106 0.0060 'International Tables Vol C Tables 4.2.6.8 and 6.1.1.4'

loop_
_geom_angle_atom_site_label_1
_geom_angle_atom_site_label_2
_geom_angle_atom_site_label_3
_geom_angle
_geom_angle_site_symmetry_1
_geom_angle_site_symmetry_3
_geom_angle_publ_flag
O1 C17 C18 123(3) . . ?
O1 C17 C1 114(3) . . ?
C1 C17 C18 123(4) . . ?
C17 C18 H18A 109.5 . . ?
C17 C18 H18B 109.5 . . ?
C17 C18 H18C 109.5 . . ?
H18A C18 H18B 109.5 . . ?
H18A C18 H18C 109.5 . . ?
H18B C18 H18C 109.5 . . ?
C17 C1 C14 114(3) . . ?
C2 C1 C17 134(5) . . ?
C2 C1 C14 111(3) . . ?
C1 C2 C10 118(3) . . ?
C1 C2 C15 127(5) . . ?
C15 C2 C10 114(2) . . ?
C2 C10 H10 119.4 . . ?
C11 C10 C2 121(3) 3_666 . ?
C11 C10 H10 119.4 3_666 . ?
C10 C11 H11 118.8 3_666 . ?
C10 C11 C12 122(4) 3_666 . ?
C12 C11 H11 118.8 . . ?
C11 C12 C13 119(4) . . ?
C15 C12 C11 121(2) . . ?
C15 C12 C13 121(3) . . ?
C12 C13 H13 121.9 . . ?
C14 C13 C12 116(4) . . ?
C14 C13 H13 121.9 . . ?
C1 C14 H14 117.6 . . ?
C13 C14 C1 125(2) . . ?
C13 C14 H14 117.6 . . ?
C2 C15 C12 119(3) . . ?
C2 C15 C15 125(6) . 3_666 ?
C12 C15 C15 116(4) . 3_666 ?

loop_
_geom_bond_atom_site_label_1
_geom_bond_atom_site_label_2
_geom_bond_distance
_geom_bond_site_symmetry_2
_geom_bond_publ_flag
O1 C17 1.22(6) . ?
C17 C18 1.56(3) . ?
C17 C1 1.42(4) . ?
C18 H18A 1.0831 . ?
C18 H18B 1.0831 . ?
C18 H18C 1.0831 . ?
C1 C2 1.37(3) . ?
C1 C14 1.53(6) . ?
C2 C10 1.54(6) . ?
C2 C15 1.40(5) . ?
C10 H10 1.0770 . ?
C10 C11 1.28(3) 3_666 ?
C11 C10 1.28(3) 3_666 ?
C11 H11 1.0770 . ?
C11 C12 1.45(4) . ?
C12 C13 1.47(3) . ?
C12 C15 1.42(7) . ?
C13 H13 1.0770 . ?
C13 C14 1.40(4) . ?
C14 H14 1.0770 . ?
C15 C15 1.43(4) 3_666 ?

loop_
_geom_torsion_atom_site_label_1
_geom_torsion_atom_site_label_2
_geom_torsion_atom_site_label_3
_geom_torsion_atom_site_label_4
_geom_torsion
_geom_torsion_site_symmetry_1
_geom_torsion_site_symmetry_2
_geom_torsion_site_symmetry_3
_geom_torsion_site_symmetry_4
_geom_torsion_publ_flag
O1 C17 C1 C2 -43(4) . . . . ?
O1 C17 C1 C14 150(3) . . . . ?
C17 C1 C2 C10 10(4) . . . . ?
C17 C1 C2 C15 179(2) . . . . ?
C17 C1 C14 C13 -175.7(13) . . . . ?
C18 C17 C1 C2 137(4) . . . . ?
C18 C17 C1 C14 -30(3) . . . . ?
C1 C2 C10 C11 179.7(14) . . . 3_666 ?
C1 C2 C15 C12 9(4) . . . . ?
C1 C2 C15 C15 -178(3) . . . 3_666 ?
C2 C1 C14 C13 14(3) . . . . ?
C10 C2 C15 C12 178(2) . . . . ?
C10 C2 C15 C15 -9(4) . . . 3_666 ?
C10 C11 C12 C13 174.7(18) 3_666 . . . ?
C10 C11 C12 C15 -6(4) 3_666 . . . ?
C11 C12 C13 C14 -177.5(16) . . . . ?
C11 C12 C15 C2 178.0(14) . . . . ?
C11 C12 C15 C15 5(4) . . . 3_666 ?
C12 C13 C14 C1 -9(3) . . . . ?
C13 C12 C15 C2 -3(4) . . . . ?
C13 C12 C15 C15 -175.9(14) . . . 3_666 ?
C14 C1 C2 C10 177.5(16) . . . . ?
C14 C1 C2 C15 -14(3) . . . . ?
C15 C2 C10 C11 10(3) . . . 3_666 ?
C15 C12 C13 C14 3(3) . . . . ?
